data_2234030
loop_
_publ_author_name
'Zeng, Zhou-Hua'
'Yang, Shui-Bin'

_publ_section_title
;
 Bis[(2-chloro-4-fluorobenzyl)triphenylphosphonium]
 bis(1,2,5-thiadiazole-3,4-dithiolato)nickelate(II)
;
_journal_coeditor_code WM2587
_journal_issue 3
_journal_name_full 'Acta Crystallographica Section E'
_journal_page_first m239
_journal_page_last m240
_journal_paper_doi 10.1107/S1600536812003625
_journal_volume 68
_journal_year 2012
_chemical_formula_iupac '(C25 H20 Cl F P)2 [Ni (C2 N2 S3)2]'
_chemical_formula_moiety '2(C25 H20 Cl F P +), C4 N4 Ni S6 2-'
_chemical_formula_sum 'C54 H40 Cl2 F2 N4 Ni P2 S6'
_chemical_formula_weight 1166.81
_chemical_name_systematic
;
Bis[(2-chloro-4-fluorobenzyl)triphenylphosphonium]
bis(1,2,5-thiadiazole-3,4-dithiolato)nickelate(II)
;
_space_group_IT_number 2
_symmetry_cell_setting triclinic
_symmetry_space_group_name_Hall '-P 1'
_symmetry_space_group_name_H-M 'P -1'
_atom_sites_solution_hydrogens geom
_atom_sites_solution_primary direct
_atom_sites_solution_secondary difmap
_audit_creation_method SHELXL-2000
_cell_angle_alpha 71.4470(10)
_cell_angle_beta 83.601(2)
_cell_angle_gamma 68.691(2)
_cell_formula_units_Z 1
_cell_length_a 9.4447(11)
_cell_length_b 12.1385(15)
_cell_length_c 13.1309(16)
_cell_measurement_reflns_used 3884
_cell_measurement_temperature 291(2)
_cell_measurement_theta_max 26.00
_cell_measurement_theta_min 2.32
_cell_volume 1329.6(3)
_computing_cell_refinement 'SAINT (Bruker, 2004)'
_computing_data_collection 'SMART (Bruker, 2004)'
_computing_data_reduction 'SAINT (Bruker, 2004)'
_computing_molecular_graphics 'SHELXTL (Sheldrick, 2008)'
_computing_publication_material 'SHELXTL (Sheldrick, 2008)'
_computing_structure_refinement 'SHELXTL (Sheldrick, 2008)'
_computing_structure_solution 'SHELXTL (Sheldrick, 2008)'
_diffrn_ambient_temperature 291(2)
_diffrn_measured_fraction_theta_full 0.992
_diffrn_measured_fraction_theta_max 0.992
_diffrn_measurement_device_type 'Bruker SMART CCD'
_diffrn_measurement_method '\f and \w scans'
_diffrn_radiation_monochromator graphite
_diffrn_radiation_source 'fine-focus sealed tube'
_diffrn_radiation_type MoK\a
_diffrn_radiation_wavelength 0.71073
_diffrn_reflns_av_R_equivalents 0.0330
_diffrn_reflns_av_sigmaI/netI 0.0438
_diffrn_reflns_limit_h_max 10
_diffrn_reflns_limit_h_min -11
_diffrn_reflns_limit_k_max 14
_diffrn_reflns_limit_k_min -14
_diffrn_reflns_limit_l_max 15
_diffrn_reflns_limit_l_min -15
_diffrn_reflns_number 9694
_diffrn_reflns_theta_full 25.00
_diffrn_reflns_theta_max 25.00
_diffrn_reflns_theta_min 1.64
_diffrn_standards_number 0
_exptl_absorpt_coefficient_mu 0.810
_exptl_absorpt_correction_T_max 0.9162
_exptl_absorpt_correction_T_min 0.8614
_exptl_absorpt_correction_type multi-scan
_exptl_absorpt_process_details '(<i>SADABS</i>; Bruker, 2004)'
_exptl_crystal_colour brown
_exptl_crystal_density_diffrn 1.457
_exptl_crystal_density_method 'not measured'
_exptl_crystal_description block
_exptl_crystal_F_000 598
_exptl_crystal_size_max 0.19
_exptl_crystal_size_mid 0.15
_exptl_crystal_size_min 0.11
_refine_diff_density_max 0.543
_refine_diff_density_min -0.388
_refine_ls_extinction_method none
_refine_ls_goodness_of_fit_ref 1.003
_refine_ls_hydrogen_treatment constr
_refine_ls_matrix_type full
_refine_ls_number_parameters 322
_refine_ls_number_reflns 4652
_refine_ls_number_restraints 0
_refine_ls_restrained_S_all 1.003
_refine_ls_R_factor_all 0.0525
_refine_ls_R_factor_gt 0.0417
_refine_ls_shift/su_max 0.000
_refine_ls_shift/su_mean 0.000
_refine_ls_structure_factor_coef Fsqd
_refine_ls_weighting_details 'calc w=1/[\s^2^(Fo^2^)+(0.0368P)^2^+1.9880P] where P=(Fo^2^+2Fc^2^)/3'
_refine_ls_weighting_scheme calc
_refine_ls_wR_factor_gt 0.0998
_refine_ls_wR_factor_ref 0.1183
_reflns_number_gt 3807
_reflns_number_total 4652
_reflns_threshold_expression I>2\s(I)
_cod_data_source_file wm2587.cif
_cod_data_source_block I
_cod_database_code 2234030
_cod_database_fobs_code 2234030

loop_
_symmetry_equiv_pos_as_xyz
'x, y, z'
'-x, -y, -z'

loop_
_atom_site_type_symbol
_atom_site_label
_atom_site_fract_x
_atom_site_fract_y
_atom_site_fract_z
_atom_site_U_iso_or_equiv
_atom_site_adp_type
_atom_site_calc_flag
_atom_site_refinement_flags
_atom_site_occupancy
_atom_site_symmetry_multiplicity
Ni Ni1 0.5000 0.5000 0.0000 0.03811(17) Uani d S 1 2
S S1 0.58693(12) 0.34739(9) -0.07028(7) 0.0552(3) Uani d . 1 1
S S2 0.42586(13) 0.38755(9) 0.14777(8) 0.0618(3) Uani d . 1 1
S S3 0.49400(15) 0.04337(10) 0.12386(9) 0.0728(3) Uani d . 1 1
Cl Cl1 0.70371(13) 0.46088(10) 0.42942(8) 0.0685(3) Uani d . 1 1
F F1 0.5385(4) 0.1177(3) 0.4145(3) 0.1061(10) Uani d . 1 1
N N1 0.5634(4) 0.1203(3) 0.0147(3) 0.0644(9) Uani d . 1 1
N N2 0.4341(4) 0.1508(3) 0.1854(3) 0.0654(9) Uani d . 1 1
P P1 0.95727(10) 0.22890(8) 0.69433(7) 0.0408(2) Uani d . 1 1
C C1 0.5392(4) 0.2291(3) 0.0242(3) 0.0459(8) Uani d . 1 1
C C2 0.4655(4) 0.2480(3) 0.1213(3) 0.0475(8) Uani d . 1 1
C C3 0.6640(4) 0.3250(3) 0.4940(3) 0.0505(8) Uani d . 1 1
C C4 0.6126(5) 0.2753(4) 0.4295(3) 0.0632(11) Uani d . 1 1
H H4 0.5992 0.3136 0.3559 0.076 Uiso calc R 1 1
C C5 0.5826(5) 0.1690(4) 0.4779(4) 0.0684(11) Uani d . 1 1
C C6 0.5948(5) 0.1121(4) 0.5864(4) 0.0680(11) Uani d . 1 1
H H6 0.5686 0.0418 0.6172 0.082 Uiso calc R 1 1
C C7 0.6469(4) 0.1618(4) 0.6486(3) 0.0544(9) Uani d . 1 1
H H7 0.6565 0.1236 0.7224 0.065 Uiso calc R 1 1
C C8 0.6859(4) 0.2682(3) 0.6042(3) 0.0436(8) Uani d . 1 1
C C9 0.7547(4) 0.3131(3) 0.6737(3) 0.0456(8) Uani d . 1 1
H H9A 0.7042 0.3038 0.7429 0.055 Uiso calc R 1 1
H H9B 0.7376 0.4006 0.6404 0.055 Uiso calc R 1 1
C C10 0.8961(5) 0.0449(4) 0.8608(3) 0.0588(10) Uani d . 1 1
H H10 0.8138 0.1087 0.8753 0.071 Uiso calc R 1 1
C C11 0.9250(6) -0.0750(4) 0.9244(3) 0.0738(12) Uani d . 1 1
H H11 0.8615 -0.0925 0.9819 0.089 Uiso calc R 1 1
C C12 1.0475(6) -0.1698(5) 0.9035(4) 0.0797(14) Uani d . 1 1
H H12 1.0651 -0.2511 0.9461 0.096 Uiso calc R 1 1
C C13 1.1436(5) -0.1448(4) 0.8202(4) 0.0717(12) Uani d . 1 1
H H13 1.2272 -0.2089 0.8075 0.086 Uiso calc R 1 1
C C14 1.1167(4) -0.0246(3) 0.7551(3) 0.0553(9) Uani d . 1 1
H H14 1.1824 -0.0076 0.6990 0.066 Uiso calc R 1 1
C C15 0.9911(4) 0.0703(3) 0.7741(3) 0.0454(8) Uani d . 1 1
C C16 0.9476(5) 0.3957(4) 0.8019(3) 0.0583(10) Uani d . 1 1
H H16 0.8426 0.4258 0.7933 0.070 Uiso calc R 1 1
C C17 1.0149(6) 0.4456(5) 0.8554(4) 0.0757(13) Uani d . 1 1
H H17 0.9553 0.5092 0.8832 0.091 Uiso calc R 1 1
C C18 1.1704(6) 0.4007(5) 0.8674(4) 0.0777(13) Uani d . 1 1
H H18 1.2152 0.4347 0.9032 0.093 Uiso calc R 1 1
C C19 1.2600(5) 0.3067(5) 0.8274(4) 0.0760(13) Uani d . 1 1
H H19 1.3650 0.2777 0.8352 0.091 Uiso calc R 1 1
C C20 1.1938(5) 0.2558(4) 0.7757(3) 0.0673(11) Uani d . 1 1
H H20 1.2540 0.1904 0.7501 0.081 Uiso calc R 1 1
C C21 1.0368(4) 0.3015(3) 0.7614(3) 0.0475(8) Uani d . 1 1
C C22 1.1227(4) 0.3129(3) 0.5183(3) 0.0559(9) Uani d . 1 1
H H22 1.1355 0.3625 0.5553 0.067 Uiso calc R 1 1
C C23 1.1813(5) 0.3194(4) 0.4163(4) 0.0721(12) Uani d . 1 1
H H23 1.2353 0.3724 0.3855 0.087 Uiso calc R 1 1
C C24 1.1614(5) 0.2499(5) 0.3607(4) 0.0773(14) Uani d . 1 1
H H24 1.2011 0.2559 0.2919 0.093 Uiso calc R 1 1
C C25 1.0820(5) 0.1692(4) 0.4052(3) 0.0663(11) Uani d . 1 1
H H25 1.0678 0.1221 0.3662 0.080 Uiso calc R 1 1
C C26 1.0242(4) 0.1596(3) 0.5083(3) 0.0524(9) Uani d . 1 1
H H26 0.9721 0.1052 0.5394 0.063 Uiso calc R 1 1
C C27 1.0450(4) 0.2327(3) 0.5651(3) 0.0439(8) Uani d . 1 1

loop_
_atom_site_aniso_label
_atom_site_aniso_U_11
_atom_site_aniso_U_22
_atom_site_aniso_U_33
_atom_site_aniso_U_12
_atom_site_aniso_U_13
_atom_site_aniso_U_23
Ni1 0.0364(3) 0.0470(4) 0.0314(3) -0.0127(3) 0.0052(2) -0.0163(2)
S1 0.0713(6) 0.0579(6) 0.0441(5) -0.0277(5) 0.0236(4) -0.0269(4)
S2 0.0861(7) 0.0503(5) 0.0480(5) -0.0237(5) 0.0288(5) -0.0230(4)
S3 0.0978(9) 0.0573(6) 0.0710(7) -0.0355(6) 0.0188(6) -0.0257(5)
Cl1 0.0798(7) 0.0599(6) 0.0587(6) -0.0315(5) -0.0064(5) 0.0020(5)
F1 0.123(3) 0.127(3) 0.108(2) -0.064(2) -0.0197(19) -0.056(2)
N1 0.085(2) 0.055(2) 0.061(2) -0.0268(18) 0.0149(17) -0.0296(16)
N2 0.082(2) 0.057(2) 0.059(2) -0.0284(18) 0.0207(17) -0.0200(16)
P1 0.0422(5) 0.0435(5) 0.0385(4) -0.0172(4) 0.0047(4) -0.0137(4)
C1 0.0465(19) 0.048(2) 0.0452(19) -0.0146(16) 0.0030(15) -0.0204(16)
C2 0.0447(19) 0.054(2) 0.0430(18) -0.0168(16) 0.0083(15) -0.0157(16)
C3 0.046(2) 0.054(2) 0.050(2) -0.0155(17) 0.0012(16) -0.0157(17)
C4 0.058(2) 0.079(3) 0.052(2) -0.019(2) -0.0064(18) -0.022(2)
C5 0.063(3) 0.081(3) 0.077(3) -0.029(2) -0.010(2) -0.036(3)
C6 0.066(3) 0.067(3) 0.083(3) -0.037(2) -0.003(2) -0.021(2)
C7 0.050(2) 0.061(2) 0.054(2) -0.0263(18) 0.0026(17) -0.0123(18)
C8 0.0367(17) 0.0486(19) 0.0444(18) -0.0121(15) 0.0041(14) -0.0168(15)
C9 0.0443(19) 0.050(2) 0.0436(18) -0.0154(16) 0.0045(15) -0.0182(16)
C10 0.059(2) 0.069(3) 0.044(2) -0.024(2) 0.0023(17) -0.0088(18)
C11 0.083(3) 0.078(3) 0.052(2) -0.040(3) -0.002(2) 0.006(2)
C12 0.098(4) 0.063(3) 0.068(3) -0.037(3) -0.025(3) 0.011(2)
C13 0.075(3) 0.056(3) 0.073(3) -0.013(2) -0.019(2) -0.010(2)
C14 0.053(2) 0.054(2) 0.056(2) -0.0165(18) -0.0012(17) -0.0143(18)
C15 0.0471(19) 0.052(2) 0.0387(17) -0.0216(16) -0.0003(15) -0.0098(15)
C16 0.059(2) 0.064(2) 0.060(2) -0.022(2) 0.0012(18) -0.029(2)
C17 0.083(3) 0.083(3) 0.077(3) -0.032(3) -0.001(2) -0.041(3)
C18 0.094(4) 0.091(3) 0.068(3) -0.050(3) -0.013(3) -0.025(3)
C19 0.066(3) 0.088(3) 0.081(3) -0.029(3) -0.018(2) -0.027(3)
C20 0.054(2) 0.074(3) 0.074(3) -0.015(2) -0.012(2) -0.027(2)
C21 0.052(2) 0.052(2) 0.0408(18) -0.0230(17) -0.0022(15) -0.0108(15)
C22 0.060(2) 0.051(2) 0.058(2) -0.0253(19) 0.0099(18) -0.0135(18)
C23 0.072(3) 0.073(3) 0.068(3) -0.038(2) 0.025(2) -0.011(2)
C24 0.075(3) 0.085(3) 0.055(2) -0.020(3) 0.029(2) -0.016(2)
C25 0.071(3) 0.072(3) 0.053(2) -0.016(2) 0.013(2) -0.030(2)
C26 0.054(2) 0.057(2) 0.048(2) -0.0209(18) 0.0103(16) -0.0185(17)
C27 0.0429(18) 0.0435(19) 0.0437(18) -0.0155(15) 0.0081(14) -0.0132(15)

loop_
_atom_type_symbol
_atom_type_description
_atom_type_scat_dispersion_real
_atom_type_scat_dispersion_imag
_atom_type_scat_source
C C 0.0033 0.0016 'International Tables Vol C Tables 4.2.6.8 and 6.1.1.4'
Cl Cl 0.1484 0.1585 'International Tables Vol C Tables 4.2.6.8 and 6.1.1.4'
F F 0.0171 0.0103 'International Tables Vol C Tables 4.2.6.8 and 6.1.1.4'
N N 0.0061 0.0033 'International Tables Vol C Tables 4.2.6.8 and 6.1.1.4'
Ni Ni 0.3393 1.1124 'International Tables Vol C Tables 4.2.6.8 and 6.1.1.4'
P P 0.1023 0.0942 'International Tables Vol C Tables 4.2.6.8 and 6.1.1.4'
S S 0.1246 0.1234 'International Tables Vol C Tables 4.2.6.8 and 6.1.1.4'
H H 0.0000 0.0000 'International Tables Vol C Tables 4.2.6.8 and 6.1.1.4'

loop_
_geom_angle_atom_site_label_1
_geom_angle_atom_site_label_2
_geom_angle_atom_site_label_3
_geom_angle_site_symmetry_1
_geom_angle_site_symmetry_3
_geom_angle
_geom_angle_publ_flag
S1 Ni1 S1 2_665 . 180.00(4) ?
S1 Ni1 S2 2_665 2_665 93.18(3) ?
S1 Ni1 S2 . 2_665 86.82(3) ?
S1 Ni1 S2 2_665 . 86.82(3) y
S1 Ni1 S2 . . 93.18(3) y
S2 Ni1 S2 2_665 . 180.00(8) ?
C1 S1 Ni1 . . 103.26(11) ?
C2 S2 Ni1 . . 102.65(12) ?
N2 S3 N1 . . 98.37(16) ?
C1 N1 S3 . . 106.9(3) ?
C2 N2 S3 . . 106.6(3) ?
C27 P1 C21 . . 109.46(16) ?
C27 P1 C15 . . 109.54(16) ?
C21 P1 C15 . . 109.54(16) ?
C27 P1 C9 . . 108.25(16) ?
C21 P1 C9 . . 109.81(16) ?
C15 P1 C9 . . 110.22(16) ?
N1 C1 C2 . . 114.5(3) ?
N1 C1 S1 . . 125.5(3) ?
C2 C1 S1 . . 120.1(3) ?
N2 C2 C1 . . 113.6(3) ?
N2 C2 S2 . . 125.7(3) ?
C1 C2 S2 . . 120.7(3) ?
C8 C3 C4 . . 121.8(4) ?
C8 C3 Cl1 . . 121.3(3) ?
C4 C3 Cl1 . . 116.8(3) ?
C5 C4 C3 . . 117.8(4) ?
C5 C4 H4 . . 121.1 ?
C3 C4 H4 . . 121.1 ?
F1 C5 C4 . . 117.8(4) ?
F1 C5 C6 . . 119.0(4) ?
C4 C5 C6 . . 123.2(4) ?
C5 C6 C7 . . 118.1(4) ?
C5 C6 H6 . . 120.9 ?
C7 C6 H6 . . 120.9 ?
C6 C7 C8 . . 122.0(4) ?
C6 C7 H7 . . 119.0 ?
C8 C7 H7 . . 119.0 ?
C3 C8 C7 . . 116.9(3) ?
C3 C8 C9 . . 122.8(3) ?
C7 C8 C9 . . 120.2(3) ?
C8 C9 P1 . . 112.3(2) ?
C8 C9 H9A . . 109.2 ?
P1 C9 H9A . . 109.2 ?
C8 C9 H9B . . 109.2 ?
P1 C9 H9B . . 109.2 ?
H9A C9 H9B . . 107.9 ?
C11 C10 C15 . . 119.5(4) ?
C11 C10 H10 . . 120.3 ?
C15 C10 H10 . . 120.3 ?
C10 C11 C12 . . 120.4(4) ?
C10 C11 H11 . . 119.8 ?
C12 C11 H11 . . 119.8 ?
C13 C12 C11 . . 120.3(4) ?
C13 C12 H12 . . 119.9 ?
C11 C12 H12 . . 119.9 ?
C12 C13 C14 . . 120.3(4) ?
C12 C13 H13 . . 119.8 ?
C14 C13 H13 . . 119.8 ?
C13 C14 C15 . . 119.4(4) ?
C13 C14 H14 . . 120.3 ?
C15 C14 H14 . . 120.3 ?
C14 C15 C10 . . 120.0(3) ?
C14 C15 P1 . . 120.6(3) ?
C10 C15 P1 . . 119.2(3) ?
C21 C16 C17 . . 119.6(4) ?
C21 C16 H16 . . 120.2 ?
C17 C16 H16 . . 120.2 ?
C18 C17 C16 . . 119.8(4) ?
C18 C17 H17 . . 120.1 ?
C16 C17 H17 . . 120.1 ?
C19 C18 C17 . . 120.9(4) ?
C19 C18 H18 . . 119.6 ?
C17 C18 H18 . . 119.6 ?
C20 C19 C18 . . 119.5(4) ?
C20 C19 H19 . . 120.2 ?
C18 C19 H19 . . 120.2 ?
C19 C20 C21 . . 120.3(4) ?
C19 C20 H20 . . 119.8 ?
C21 C20 H20 . . 119.8 ?
C16 C21 C20 . . 119.8(4) ?
C16 C21 P1 . . 122.2(3) ?
C20 C21 P1 . . 117.9(3) ?
C27 C22 C23 . . 119.8(4) ?
C27 C22 H22 . . 120.1 ?
C23 C22 H22 . . 120.1 ?
C24 C23 C22 . . 120.9(4) ?
C24 C23 H23 . . 119.6 ?
C22 C23 H23 . . 119.6 ?
C23 C24 C25 . . 120.7(4) ?
C23 C24 H24 . . 119.7 ?
C25 C24 H24 . . 119.7 ?
C26 C25 C24 . . 119.4(4) ?
C26 C25 H25 . . 120.3 ?
C24 C25 H25 . . 120.3 ?
C25 C26 C27 . . 119.4(4) ?
C25 C26 H26 . . 120.3 ?
C27 C26 H26 . . 120.3 ?
C22 C27 C26 . . 119.8(3) ?
C22 C27 P1 . . 120.8(3) ?
C26 C27 P1 . . 119.2(3) ?

loop_
_geom_bond_atom_site_label_1
_geom_bond_atom_site_label_2
_geom_bond_site_symmetry_2
_geom_bond_distance
_geom_bond_publ_flag
Ni1 S1 2_665 2.1842(9) ?
Ni1 S1 . 2.1842(9) y
Ni1 S2 2_665 2.1966(9) ?
Ni1 S2 . 2.1966(9) y
S1 C1 . 1.736(4) ?
S2 C2 . 1.737(4) ?
S3 N2 . 1.644(3) ?
S3 N1 . 1.655(3) ?
Cl1 C3 . 1.752(4) ?
F1 C5 . 1.361(5) ?
N1 C1 . 1.300(4) ?
N2 C2 . 1.324(5) ?
P1 C27 . 1.798(3) ?
P1 C21 . 1.799(3) ?
P1 C15 . 1.802(4) ?
P1 C9 . 1.816(3) ?
C1 C2 . 1.427(5) ?
C3 C8 . 1.393(5) ?
C3 C4 . 1.394(5) ?
C4 C5 . 1.361(6) ?
C4 H4 . 0.9300 ?
C5 C6 . 1.368(6) ?
C6 C7 . 1.375(5) ?
C6 H6 . 0.9300 ?
C7 C8 . 1.401(5) ?
C7 H7 . 0.9300 ?
C8 C9 . 1.503(5) ?
C9 H9A . 0.9700 ?
C9 H9B . 0.9700 ?
C10 C11 . 1.371(6) ?
C10 C15 . 1.395(5) ?
C10 H10 . 0.9300 ?
C11 C12 . 1.379(7) ?
C11 H11 . 0.9300 ?
C12 C13 . 1.371(7) ?
C12 H12 . 0.9300 ?
C13 C14 . 1.381(6) ?
C13 H13 . 0.9300 ?
C14 C15 . 1.386(5) ?
C14 H14 . 0.9300 ?
C16 C21 . 1.373(5) ?
C16 C17 . 1.384(5) ?
C16 H16 . 0.9300 ?
C17 C18 . 1.376(7) ?
C17 H17 . 0.9300 ?
C18 C19 . 1.370(7) ?
C18 H18 . 0.9300 ?
C19 C20 . 1.368(6) ?
C19 H19 . 0.9300 ?
C20 C21 . 1.394(5) ?
C20 H20 . 0.9300 ?
C22 C27 . 1.379(5) ?
C22 C23 . 1.380(6) ?
C22 H22 . 0.9300 ?
C23 C24 . 1.349(6) ?
C23 H23 . 0.9300 ?
C24 C25 . 1.391(6) ?
C24 H24 . 0.9300 ?
C25 C26 . 1.388(5) ?
C25 H25 . 0.9300 ?
C26 C27 . 1.400(5) ?
C26 H26 . 0.9300 ?

loop_
_geom_hbond_atom_site_label_D
_geom_hbond_atom_site_label_H
_geom_hbond_atom_site_label_A
_geom_hbond_site_symmetry_A
_geom_hbond_distance_DH
_geom_hbond_distance_HA
_geom_hbond_distance_DA
_geom_hbond_angle_DHA
_geom_hbond_publ_flag
C9 H9A S1 1_556 0.970 2.710 3.635(4) 160.0 y
C9 H9B Cl1 . 0.970 2.660 3.129(4) 110.0 y
C24 H24 N2 1_655 0.930 2.610 3.401(7) 143.0 y
